data_7232551
loop_
_publ_author_name
'Ptak, Maciej'
'Dziuk, B\/la\.zej'
'Stefa\'nska, Dagmara'
'Hermanowicz, Krzysztof'

_publ_section_title
;
 The structural, phonon and optical properties of
 [CH3NH3]M0.5CrxAl0.5&#x2212;x(HCOO)3 (M = Na, K; x = 0, 0.025, 0.5)
 metal--organic framework perovskites for luminescence thermometry
;
_journal_name_full 'Physical Chemistry Chemical Physics'
_journal_paper_doi 10.1039/C9CP01043B
_journal_year 2019
_chemical_formula_sum 'C8 H18 Al K N2 O12'
_chemical_formula_weight 400.32
_space_group_crystal_system monoclinic
_space_group_IT_number 14
_space_group_name_Hall '-P 2yn'
_space_group_name_H-M_alt 'P 1 21/n 1'
_symmetry_space_group_name_Hall '-P 2yn'
_symmetry_space_group_name_H-M 'P 1 21/n 1'
_atom_sites_solution_hydrogens geom
_audit_creation_method SHELXL-2014/7
_audit_update_record
;
2018-06-05 deposited with the CCDC.    2019-03-18 downloaded from the CCDC.
;
_cell_angle_alpha 90
_cell_angle_beta 90.289(10)
_cell_angle_gamma 90
_cell_formula_units_Z 2
_cell_length_a 8.1644(8)
_cell_length_b 9.0972(10)
_cell_length_c 12.2715(13)
_cell_measurement_reflns_used 5975
_cell_measurement_temperature 293(2)
_cell_measurement_theta_max 25.984
_cell_measurement_theta_min 3.320
_cell_volume 911.43(17)
_computing_cell_refinement 'CrysAlisCCD (Oxford Diffraction Ltd., 2008)'
_computing_data_collection 'CrysAlisCCD (Oxford Diffraction Ltd., 2008)'
_computing_data_reduction 'CrysAlisCCD (Oxford Diffraction Ltd., 2008)'
_computing_molecular_graphics 'SHELXTL (Sheldrick, 2008)'
_computing_publication_material 'SHELXL-2014/7 (Sheldrick, 2014)'
_computing_structure_refinement 'SHELXL-2014/7 (Sheldrick, 2014)'
_computing_structure_solution 'SHELXS-2014/7 (Sheldrick, 2014)'
_diffrn_ambient_temperature 293(2)
_diffrn_detector_area_resol_mean '1024 x 1024 with blocks 2 x 2'
_diffrn_measured_fraction_theta_full 0.995
_diffrn_measured_fraction_theta_max 0.993
_diffrn_measurement_device_type Xcalibur
_diffrn_measurement_method \w--scan
_diffrn_radiation_type MoK\a
_diffrn_radiation_wavelength 0.71073
_diffrn_reflns_av_R_equivalents 0.1437
_diffrn_reflns_av_unetI/netI 0.1807
_diffrn_reflns_Laue_measured_fraction_full 0.995
_diffrn_reflns_Laue_measured_fraction_max 0.993
_diffrn_reflns_limit_h_max 10
_diffrn_reflns_limit_h_min -5
_diffrn_reflns_limit_k_max 11
_diffrn_reflns_limit_k_min -11
_diffrn_reflns_limit_l_max 15
_diffrn_reflns_limit_l_min -15
_diffrn_reflns_number 5975
_diffrn_reflns_point_group_measured_fraction_full 0.995
_diffrn_reflns_point_group_measured_fraction_max 0.993
_diffrn_reflns_theta_full 25.242
_diffrn_reflns_theta_max 25.984
_diffrn_reflns_theta_min 3.320
_diffrn_source 'fine-focus sealed tube'
_exptl_absorpt_coefficient_mu 0.397
_exptl_absorpt_correction_type none
_exptl_crystal_colour colorless
_exptl_crystal_density_diffrn 1.459
_exptl_crystal_description plate
_exptl_crystal_F_000 416
_exptl_crystal_size_max 0.015
_exptl_crystal_size_mid 0.0125
_exptl_crystal_size_min 0.01
_refine_diff_density_max 0.306
_refine_diff_density_min -0.284
_refine_diff_density_rms 0.071
_refine_ls_extinction_method none
_refine_ls_goodness_of_fit_ref 0.911
_refine_ls_hydrogen_treatment constr
_refine_ls_matrix_type full
_refine_ls_number_parameters 114
_refine_ls_number_reflns 1773
_refine_ls_number_restraints 0
_refine_ls_restrained_S_all 0.911
_refine_ls_R_factor_all 0.1949
_refine_ls_R_factor_gt 0.0611
_refine_ls_shift/su_max 0.001
_refine_ls_shift/su_mean 0.000
_refine_ls_structure_factor_coef Fsqd
_refine_ls_weighting_details 'w=1/[\s^2^(Fo^2^)+(0.0557P)^2^+0.4284P] where P=(Fo^2^+2Fc^2^)/3'
_refine_ls_weighting_scheme calc
_refine_ls_wR_factor_gt 0.0999
_refine_ls_wR_factor_ref 0.1533
_reflns_Friedel_coverage 0.000
_reflns_number_gt 720
_reflns_number_total 1773
_reflns_threshold_expression 'I > 2\s(I)'
_cod_data_source_file c9cp01043b2.cif
_cod_data_source_block 293K_CCDC1
_cod_database_code 7232551
_shelx_shelxl_version_number 2014/7
_shelx_space_group_comment
;
The symmetry employed for this shelxl refinement is uniquely defined
by the following loop, which should always be used as a source of
symmetry information in preference to the above space-group names.
They are only intended as comments.
;

loop_
_space_group_symop_operation_xyz
'x, y, z'
'-x+1/2, y+1/2, -z+1/2'
'-x, -y, -z'
'x-1/2, -y-1/2, z-1/2'

loop_
_atom_site_label
_atom_site_type_symbol
_atom_site_fract_x
_atom_site_fract_y
_atom_site_fract_z
_atom_site_U_iso_or_equiv
_atom_site_adp_type
_atom_site_occupancy
_atom_site_site_symmetry_order
_atom_site_calc_flag
_atom_site_refinement_flags_posn
_atom_site_refinement_flags_adp
_atom_site_refinement_flags_occupancy
K1 K 0.0000 1.0000 0.5000 0.0404(6) Uani 1 2 d S . P
N1 N 0.5029(6) 0.9425(5) 0.2581(4) 0.0471(14) Uani 1 1 d . . .
H1A H 0.4760 0.8906 0.1992 0.071 Uiso 1 1 calc R U .
H1B H 0.4450 0.9111 0.3148 0.071 Uiso 1 1 calc R U .
H1C H 0.6092 0.9314 0.2722 0.071 Uiso 1 1 calc R U .
C1 C 0.3138(8) 0.7617(8) 0.4671(5) 0.0503(19) Uani 1 1 d . . .
H1 H 0.2418 0.7252 0.5189 0.060 Uiso 1 1 calc R U .
O1 O 0.4373(4) 0.6861(4) 0.4467(3) 0.0344(10) Uani 1 1 d . . .
Al1 Al 0.5000 0.5000 0.5000 0.0284(6) Uani 1 2 d S . P
O3 O 0.3803(4) 0.5303(4) 0.6295(3) 0.0329(10) Uani 1 1 d . . .
C3 C 0.7784(8) 0.6850(7) 0.5344(5) 0.0476(18) Uani 1 1 d . . .
H3 H 0.7435 0.7346 0.4722 0.057 Uiso 1 1 calc R U .
O2 O 0.2787(5) 0.8801(5) 0.4248(4) 0.0622(14) Uani 1 1 d . . .
C2 C 0.4252(7) 0.5169(7) 0.7271(5) 0.0438(16) Uani 1 1 d . . .
H2 H 0.5317 0.4845 0.7395 0.053 Uiso 1 1 calc R U .
O5 O 0.6913(4) 0.5802(4) 0.5653(3) 0.0331(10) Uani 1 1 d . . .
O4 O 0.3418(5) 0.5426(5) 0.8072(3) 0.0539(13) Uani 1 1 d . . .
C4 C 0.4675(9) 1.0985(8) 0.2385(7) 0.075(2) Uani 1 1 d . . .
H4A H 0.5271 1.1315 0.1759 0.113 Uiso 1 1 calc R U .
H4B H 0.5000 1.1550 0.3011 0.113 Uiso 1 1 calc R U .
H4C H 0.3522 1.1110 0.2258 0.113 Uiso 1 1 calc R U .
O6 O 0.9059(5) 0.7296(5) 0.5776(4) 0.0586(13) Uani 1 1 d . . .

loop_
_atom_site_aniso_label
_atom_site_aniso_U_11
_atom_site_aniso_U_22
_atom_site_aniso_U_33
_atom_site_aniso_U_23
_atom_site_aniso_U_13
_atom_site_aniso_U_12
K1 0.0362(11) 0.0455(13) 0.0396(12) 0.0006(10) 0.0000(9) 0.0009(11)
N1 0.037(3) 0.064(4) 0.040(3) 0.002(3) 0.006(2) -0.004(3)
C1 0.046(4) 0.056(5) 0.049(5) 0.018(4) 0.009(4) 0.010(4)
O1 0.026(2) 0.037(3) 0.040(2) 0.005(2) 0.0018(19) 0.009(2)
Al1 0.0245(12) 0.0346(15) 0.0261(14) 0.0032(13) 0.0020(10) 0.0002(13)
O3 0.031(2) 0.048(3) 0.020(2) 0.0050(18) 0.0041(16) 0.0060(19)
C3 0.041(4) 0.057(5) 0.044(4) 0.015(4) -0.006(3) -0.003(4)
O2 0.056(3) 0.057(3) 0.074(3) 0.029(3) 0.025(3) 0.028(3)
C2 0.028(3) 0.068(5) 0.035(4) 0.004(4) 0.000(3) 0.008(3)
O5 0.027(2) 0.039(2) 0.033(2) 0.0064(19) -0.0020(19) -0.006(2)
O4 0.036(2) 0.097(4) 0.029(3) -0.001(2) 0.003(2) 0.008(2)
C4 0.073(6) 0.063(6) 0.090(6) 0.004(5) -0.010(5) -0.007(4)
O6 0.046(3) 0.061(3) 0.069(3) 0.014(2) -0.019(2) -0.020(3)

loop_
_atom_type_symbol
_atom_type_description
_atom_type_scat_dispersion_real
_atom_type_scat_dispersion_imag
_atom_type_scat_source
C C 0.0033 0.0016 'International Tables Vol C Tables 4.2.6.8 and 6.1.1.4'
H H 0.0000 0.0000 'International Tables Vol C Tables 4.2.6.8 and 6.1.1.4'
O O 0.0106 0.0060 'International Tables Vol C Tables 4.2.6.8 and 6.1.1.4'
N N 0.0061 0.0033 'International Tables Vol C Tables 4.2.6.8 and 6.1.1.4'
K K 0.2009 0.2494 'International Tables Vol C Tables 4.2.6.8 and 6.1.1.4'
Al Al 0.0645 0.0514 'International Tables Vol C Tables 4.2.6.8 and 6.1.1.4'

loop_
_geom_angle_atom_site_label_1
_geom_angle_atom_site_label_2
_geom_angle_atom_site_label_3
_geom_angle
_geom_angle_site_symmetry_1
_geom_angle_site_symmetry_3
O2 K1 O2 180.00(9) . 3_576
O2 K1 O4 92.45(14) . 4_575
O2 K1 O4 87.55(14) 3_576 4_575
O2 K1 O4 87.55(14) . 2_556
O2 K1 O4 92.45(14) 3_576 2_556
O4 K1 O4 180.0 4_575 2_556
O2 K1 O6 90.31(13) . 3_676
O2 K1 O6 89.69(13) 3_576 3_676
O4 K1 O6 87.61(13) 4_575 3_676
O4 K1 O6 92.39(13) 2_556 3_676
O2 K1 O6 89.69(13) . 1_455
O2 K1 O6 90.31(13) 3_576 1_455
O4 K1 O6 92.39(13) 4_575 1_455
O4 K1 O6 87.61(13) 2_556 1_455
O6 K1 O6 180.0 3_676 1_455
O2 K1 C1 160.61(13) . 3_576
O2 K1 C1 19.39(13) 3_576 3_576
O4 K1 C1 80.70(14) 4_575 3_576
O4 K1 C1 99.30(14) 2_556 3_576
O6 K1 C1 71.40(15) 3_676 3_576
O6 K1 C1 108.60(15) 1_455 3_576
O2 K1 C1 19.39(13) . .
O2 K1 C1 160.61(13) 3_576 .
O4 K1 C1 99.30(14) 4_575 .
O4 K1 C1 80.70(14) 2_556 .
O6 K1 C1 108.60(15) 3_676 .
O6 K1 C1 71.40(15) 1_455 .
C1 K1 C1 180.0 3_576 .
O2 K1 C2 78.01(14) . 4_575
O2 K1 C2 101.99(14) 3_576 4_575
O4 K1 C2 19.10(11) 4_575 4_575
O4 K1 C2 160.90(12) 2_556 4_575
O6 K1 C2 75.45(14) 3_676 4_575
O6 K1 C2 104.55(14) 1_455 4_575
C1 K1 C2 90.81(15) 3_576 4_575
C1 K1 C2 89.19(15) . 4_575
O2 K1 C2 101.99(14) . 2_556
O2 K1 C2 78.01(14) 3_576 2_556
O4 K1 C2 160.90(12) 4_575 2_556
O4 K1 C2 19.10(11) 2_556 2_556
O6 K1 C2 104.55(14) 3_676 2_556
O6 K1 C2 75.45(14) 1_455 2_556
C1 K1 C2 89.19(15) 3_576 2_556
C1 K1 C2 90.81(15) . 2_556
C2 K1 C2 180.0 4_575 2_556
O2 K1 C3 81.27(14) . 3_676
O2 K1 C3 98.73(14) 3_576 3_676
O4 K1 C3 105.18(14) 4_575 3_676
O4 K1 C3 74.82(14) 2_556 3_676
O6 K1 C3 19.52(12) 3_676 3_676
O6 K1 C3 160.48(12) 1_455 3_676
C1 K1 C3 83.06(16) 3_576 3_676
C1 K1 C3 96.94(16) . 3_676
C2 K1 C3 90.52(15) 4_575 3_676
C2 K1 C3 89.48(15) 2_556 3_676
O2 K1 C3 98.73(14) . 1_455
O2 K1 C3 81.27(14) 3_576 1_455
O4 K1 C3 74.82(14) 4_575 1_455
O4 K1 C3 105.18(14) 2_556 1_455
O6 K1 C3 160.48(12) 3_676 1_455
O6 K1 C3 19.52(12) 1_455 1_455
C1 K1 C3 96.94(16) 3_576 1_455
C1 K1 C3 83.06(16) . 1_455
C2 K1 C3 89.48(15) 4_575 1_455
C2 K1 C3 90.52(15) 2_556 1_455
C3 K1 C3 180.0 3_676 1_455
C4 N1 H1A 109.5 . .
C4 N1 H1B 109.5 . .
H1A N1 H1B 109.5 . .
C4 N1 H1C 109.5 . .
H1A N1 H1C 109.5 . .
H1B N1 H1C 109.5 . .
O2 C1 O1 125.9(6) . .
O2 C1 K1 46.6(3) . .
O1 C1 K1 172.5(5) . .
O2 C1 H1 117.1 . .
O1 C1 H1 117.1 . .
K1 C1 H1 70.4 . .
C1 O1 Al1 130.1(4) . .
O1 Al1 O1 180.0 . 3_666
O1 Al1 O3 88.85(15) . 3_666
O1 Al1 O3 91.15(15) 3_666 3_666
O1 Al1 O3 91.15(15) . .
O1 Al1 O3 88.85(15) 3_666 .
O3 Al1 O3 180.0 3_666 .
O1 Al1 O5 88.72(15) . 3_666
O1 Al1 O5 91.28(15) 3_666 3_666
O3 Al1 O5 90.94(16) 3_666 3_666
O3 Al1 O5 89.06(16) . 3_666
O1 Al1 O5 91.28(15) . .
O1 Al1 O5 88.72(15) 3_666 .
O3 Al1 O5 89.06(16) 3_666 .
O3 Al1 O5 90.94(16) . .
O5 Al1 O5 180.00(19) 3_666 .
C2 O3 Al1 129.6(4) . .
O6 C3 O5 126.9(6) . .
O6 C3 K1 48.0(3) . 1_655
O5 C3 K1 168.5(4) . 1_655
O6 C3 H3 116.6 . .
O5 C3 H3 116.6 . .
K1 C3 H3 69.6 1_655 .
C1 O2 K1 114.0(4) . .
O4 C2 O3 126.0(6) . .
O4 C2 K1 46.7(3) . 2_546
O3 C2 K1 172.7(4) . 2_546
O4 C2 H2 117.0 . .
O3 C2 H2 117.0 . .
K1 C2 H2 70.3 2_546 .
C3 O5 Al1 129.3(4) . .
C2 O4 K1 114.2(4) . 2_546
N1 C4 H4A 109.5 . .
N1 C4 H4B 109.5 . .
H4A C4 H4B 109.5 . .
N1 C4 H4C 109.5 . .
H4A C4 H4C 109.5 . .
H4B C4 H4C 109.5 . .
C3 O6 K1 112.4(4) . 1_655

loop_
_geom_bond_atom_site_label_1
_geom_bond_atom_site_label_2
_geom_bond_distance
_geom_bond_site_symmetry_2
K1 O2 2.691(4) .
K1 O2 2.691(4) 3_576
K1 O4 2.717(4) 4_575
K1 O4 2.717(4) 2_556
K1 O6 2.748(4) 3_676
K1 O6 2.748(4) 1_455
K1 C1 3.382(7) 3_576
K1 C1 3.382(7) .
K1 C2 3.405(6) 4_575
K1 C2 3.405(6) 2_556
K1 C3 3.416(7) 3_676
K1 C3 3.416(7) 1_455
N1 C4 1.468(7) .
N1 H1A 0.8900 .
N1 H1B 0.8900 .
N1 H1C 0.8900 .
C1 O2 1.229(6) .
C1 O1 1.247(7) .
C1 H1 0.9300 .
O1 Al1 1.885(4) .
Al1 O1 1.885(4) 3_666
Al1 O3 1.890(3) 3_666
Al1 O3 1.890(3) .
Al1 O5 1.898(3) 3_666
Al1 O5 1.898(3) .
O3 C2 1.256(6) .
C3 O6 1.235(6) .
C3 O5 1.250(7) .
C3 K1 3.416(7) 1_655
C3 H3 0.9300 .
C2 O4 1.221(6) .
C2 K1 3.405(6) 2_546
C2 H2 0.9300 .
O4 K1 2.717(4) 2_546
C4 H4A 0.9600 .
C4 H4B 0.9600 .
C4 H4C 0.9600 .
O6 K1 2.748(4) 1_655

loop_
_geom_torsion_atom_site_label_1
_geom_torsion_atom_site_label_2
_geom_torsion_atom_site_label_3
_geom_torsion_atom_site_label_4
_geom_torsion
_geom_torsion_site_symmetry_1
_geom_torsion_site_symmetry_4
O2 C1 O1 Al1 -176.6(5) . .
C1 O1 Al1 O3 153.4(5) . 3_666
C1 O1 Al1 O3 -26.6(5) . .
C1 O1 Al1 O5 62.5(5) . 3_666
C1 O1 Al1 O5 -117.5(5) . .
O1 Al1 O3 C2 -128.7(5) . .
O1 Al1 O3 C2 51.3(5) 3_666 .
O5 Al1 O3 C2 142.6(5) 3_666 .
O5 Al1 O3 C2 -37.4(5) . .
O1 C1 O2 K1 -179.2(5) . .
Al1 O3 C2 O4 177.8(4) . .
O6 C3 O5 Al1 -176.9(5) . .
K1 C3 O5 Al1 124(2) 1_655 .
O1 Al1 O5 C3 -32.7(5) . .
O1 Al1 O5 C3 147.3(5) 3_666 .
O3 Al1 O5 C3 56.1(5) 3_666 .
O3 Al1 O5 C3 -123.9(5) . .
O3 C2 O4 K1 -179.0(5) . 2_546
O5 C3 O6 K1 -166.6(5) . 1_655
